data_1529919
loop_
_publ_author_name
'Faggiani, R.'
'Howard-Lock, H.E.'
'Lock, C.J.L.'

_publ_section_title
;
 Crystalline structure and vibrational spectra of
 cis-dichlorodiammine-trans-dihydroxoplatinum(IV), Pt Cl2 (N H3)2 (O H)2
;
_journal_name_full 'Canadian Journal of Chemistry'
_journal_page_first 529
_journal_page_last 534
_journal_volume 60
_journal_year 1982
_chemical_formula_sum 'Cl2 H8 N2 O2 Pt'
_chemical_name_systematic 'Pt Cl2 (N H3)2 (O H)2'
_space_group_IT_number 86
_symmetry_space_group_name_Hall '-P 4bc'
_symmetry_space_group_name_H-M 'P 42/n :2'
_cell_angle_alpha 90
_cell_angle_beta 90
_cell_angle_gamma 90
_cell_formula_units_Z 4
_cell_length_a 7.328
_cell_length_b 7.328
_cell_length_c 11.362
_cell_volume 610.135
_citation_journal_id_ASTM CJCHAG
_cod_data_source_file Faggiani_CJCHAG_1982_763.cif
_cod_data_source_block H8Cl2N2O2Pt1
_cod_original_cell_volume 610.1347
_cod_original_formula_sum 'H8 Cl2 N2 O2 Pt1'
_cod_database_code 1529919

loop_
_symmetry_equiv_pos_as_xyz
x,y,z
-y,x+1/2,z+1/2
-x+1/2,-y+1/2,z
y+1/2,-x,z+1/2
-x,-y,-z
y,-x-1/2,-z-1/2
x-1/2,y-1/2,-z
-y-1/2,x,-z-1/2

loop_
_atom_site_label
_atom_site_type_symbol
_atom_site_fract_x
_atom_site_fract_y
_atom_site_fract_z
_atom_site_occupancy
_atom_site_U_iso_or_equiv
_atom_site_attached_hydrogens
N1 N-3 0.75 0.05 -0.0989 1 0.0 3
Cl1 Cl-1 0.7501 0.0266 0.1637 1 0.0 0
O1 O-2 0.477 0.25 0.0256 1 0.0 2
Pt1 Pt+4 0.75 0.25 0.02077 1 0.0 0
